data_4124616
loop_
_publ_author_name
'Sharma, Krishna'
'Wolstenhulme, Jamie R.'
'Painter, Phillip P.'
'Yeo, David'
'Grande-Carmona, Francisca'
'Johnston, Craig P.'
'Tantillo, Dean J.'
'Smith, Martin D.'

_publ_section_title
;
 Cation-Controlled Enantioselective and Diastereoselective Synthesis of
 Indolines: An Autoinductive Phase-Transfer Initiated 5-endo-trig Process.
;
_journal_issue 41
_journal_name_full 'Journal of the American Chemical Society'
_journal_page_first 13414
_journal_page_last 13424
_journal_paper_doi 10.1021/jacs.5b08834
_journal_volume 137
_journal_year 2015
_chemical_compound_source synthesis
_chemical_formula_moiety 'C21 H16 N2'
_chemical_formula_sum 'C21 H16 N2'
_chemical_formula_weight 296.37
_chemical_melting_point 'see supporting information'
_space_group_IT_number 19
_symmetry_cell_setting orthorhombic
_symmetry_space_group_name_Hall 'P 2ac 2ab'
_symmetry_space_group_name_H-M 'P 21 21 21'
_atom_sites_solution_hydrogens difmap
_atom_sites_solution_primary other
_audit_creation_date 12-07-03
_audit_creation_method CRYSTALS_ver_14.23
_cell_angle_alpha 90
_cell_angle_beta 90
_cell_angle_gamma 90
_cell_formula_units_Z 4
_cell_length_a 9.54870(10)
_cell_length_b 11.6601(2)
_cell_length_c 14.4501(3)
_cell_measurement_reflns_used 2109
_cell_measurement_temperature 150
_cell_measurement_theta_max 1
_cell_measurement_theta_min 1
_cell_volume 1608.86(5)
_computing_cell_refinement 'DENZO/SCALEPACK (Otwinowski & Minor, 1997)'
_computing_data_collection 'COLLECT (Nonius, 2001).'
_computing_data_reduction 'DENZO/SCALEPACK (Otwinowski & Minor, 1997)'
_computing_molecular_graphics 'CAMERON (Watkin et al., 1996)'
_computing_publication_material 'CRYSTALS (Betteridge et al., 2003)'
_computing_structure_refinement 'CRYSTALS (Betteridge et al., 2003)'
_computing_structure_solution 'Superflip (Palatinus & Chapuis, 2007)'
_diffrn_ambient_temperature 150
_diffrn_measured_fraction_theta_full 0.990
_diffrn_measured_fraction_theta_max 0.989
_diffrn_measurement_device Area
_diffrn_measurement_device_type 'Nonius KappaCCD'
_diffrn_measurement_method \w
_diffrn_radiation_monochromator graphite
_diffrn_radiation_type 'Mo K\a'
_diffrn_radiation_wavelength 0.71073
_diffrn_reflns_av_R_equivalents 0.019
_diffrn_reflns_limit_h_max 12
_diffrn_reflns_limit_h_min -12
_diffrn_reflns_limit_k_max 15
_diffrn_reflns_limit_k_min -15
_diffrn_reflns_limit_l_max 18
_diffrn_reflns_limit_l_min -18
_diffrn_reflns_number 3668
_diffrn_reflns_theta_full 26.941
_diffrn_reflns_theta_max 27.490
_diffrn_reflns_theta_min 5.118
_diffrn_standards_decay_% 'not measured'
_diffrn_standards_number 0
_exptl_absorpt_coefficient_mu 0.072
_exptl_absorpt_correction_T_max 0.99
_exptl_absorpt_correction_T_min 0.86
_exptl_absorpt_correction_type multi-scan
_exptl_absorpt_process_details 'DENZO/SCALEPACK (Otwinowski & Minor, 1997)'
_exptl_crystal_colour clear_pale_colourless
_exptl_crystal_density_diffrn 1.223
_exptl_crystal_density_meas ?
_exptl_crystal_density_method 'not measured'
_exptl_crystal_description block
_exptl_crystal_F_000 624
_exptl_crystal_size_max 0.390
_exptl_crystal_size_mid 0.320
_exptl_crystal_size_min 0.120
_refine_diff_density_max 0.20
_refine_diff_density_min -0.22
_refine_ls_extinction_method None
_refine_ls_goodness_of_fit_ref 1.0452
_refine_ls_hydrogen_treatment constr
_refine_ls_matrix_type full
_refine_ls_number_parameters 208
_refine_ls_number_reflns 2092
_refine_ls_number_restraints 0
_refine_ls_R_factor_all 0.0428
_refine_ls_R_factor_gt 0.0342
_refine_ls_shift/su_max 0.0002738
_refine_ls_shift/su_mean 0.0000380
_refine_ls_structure_factor_coef Fsqd
_refine_ls_weighting_details
;
 Method, part 1, Chebychev polynomial, (Watkin, 1994, Prince, 1982) 
 [weight] = 1.0/[A~0~*T~0~(x)+A~1~*T~1~(x) ... +A~n-1~]*T~n-1~(x)] 
 where A~i~ are the Chebychev coefficients listed below and x= Fcalc/Fmax 
 Method = Robust Weighting (Prince, 1982) 
 W = [weight] * [1-(deltaF/6*sigmaF)^2^]^2^ 
 A~i~ are: 
 53.0 89.7 56.0 24.2 5.60 
;
_refine_ls_weighting_scheme calc
_refine_ls_wR_factor_all 0.0784
_refine_ls_wR_factor_gt 0.0690
_refine_ls_wR_factor_ref 0.0784
_reflns_limit_h_max 12
_reflns_limit_h_min 0
_reflns_limit_k_max 15
_reflns_limit_k_min 0
_reflns_limit_l_max 18
_reflns_limit_l_min 0
_reflns_number_gt 1817
_reflns_number_total 2092
_reflns_threshold_expression I>2.0\s(I)
_oxford_diffrn_Wilson_B_factor 2.47
_oxford_diffrn_Wilson_scale 2.76
_oxford_refine_ls_r_factor_ref 0.0428
_oxford_refine_ls_scale 0.6133(17)
_oxford_reflns_number_all 2092
_oxford_reflns_threshold_expression_ref I>-3.0\s(I)
_oxford_structure_analysis_title 011RWD12
_cod_data_source_file ja5b08834_si_003.cif
_cod_data_source_block 22
_cod_depositor_comments
;
The following automatic conversions were performed:

'_atom_sites_solution_primary' value 'Other' changed to 'other'
according to
/usr/data/users/saulius/crontab/automatic-downloads/rss-feeds/ACS/lib/dictionaries/cif_core.dic
dictionary named 'cif_core.dic' version 2.4.2 from 2011-04-26.

'_exptl_crystal_density_meas' value 'not measured' was changed to '?'
- the value is perceived as not measured.

Automatic conversion script
Id: cif_fix_values 3271 2015-04-21 07:52:19Z andrius 

 Adding full bibliography for 4124616--4124619.cif.
;
_cod_original_sg_symbol_H-M 'P 21 21 21 '
_cod_database_code 4124616

loop_
_symmetry_equiv_pos_as_xyz
x,y,z
-x+1/2,-y,z+1/2
x+1/2,-y+1/2,-z
-x,y+1/2,-z+1/2

loop_
_atom_site_label
_atom_site_type_symbol
_atom_site_fract_x
_atom_site_fract_y
_atom_site_fract_z
_atom_site_U_iso_or_equiv
_atom_site_occupancy
_atom_site_adp_type
_atom_site_refinement_flags_posn
N1 N 1.03241(17) 0.48886(13) 0.80477(10) 0.0333 1.0000 Uani .
C2 C 0.95428(17) 0.46934(13) 0.74678(11) 0.0254 1.0000 Uani .
C3 C 0.85044(17) 0.43799(13) 0.67505(11) 0.0234 1.0000 Uani .
C4 C 0.91397(18) 0.33561(14) 0.61709(11) 0.0246 1.0000 Uani .
N5 N 0.89413(15) 0.23926(12) 0.68108(10) 0.0287 1.0000 Uani .
C6 C 0.76668(19) 0.25820(14) 0.72600(12) 0.0278 1.0000 Uani .
C7 C 0.73234(18) 0.37449(14) 0.72494(11) 0.0260 1.0000 Uani .
C8 C 0.61471(19) 0.41598(16) 0.76934(12) 0.0323 1.0000 Uani .
C9 C 0.5279(2) 0.33818(18) 0.81395(12) 0.0376 1.0000 Uani .
C10 C 0.5603(2) 0.22167(18) 0.81442(13) 0.0399 1.0000 Uani .
C11 C 0.6798(2) 0.18000(15) 0.77114(13) 0.0359 1.0000 Uani .
C12 C 1.06167(17) 0.35415(14) 0.58403(11) 0.0261 1.0000 Uani .
C13 C 1.08245(19) 0.41770(16) 0.50322(13) 0.0326 1.0000 Uani .
C14 C 1.2163(2) 0.44328(17) 0.47308(14) 0.0383 1.0000 Uani .
C15 C 1.3307(2) 0.40497(18) 0.52259(14) 0.0411 1.0000 Uani .
C16 C 1.3119(2) 0.3401(2) 0.60106(15) 0.0448 1.0000 Uani .
C17 C 1.1776(2) 0.31511(18) 0.63221(13) 0.0376 1.0000 Uani .
C18 C 0.80811(16) 0.54086(13) 0.61681(10) 0.0231 1.0000 Uani .
C19 C 0.86534(18) 0.64891(14) 0.63038(12) 0.0274 1.0000 Uani .
C20 C 0.8225(2) 0.74109(16) 0.57565(13) 0.0339 1.0000 Uani .
C21 C 0.72426(19) 0.72522(16) 0.50657(13) 0.0335 1.0000 Uani .
C22 C 0.6688(2) 0.61724(17) 0.49171(12) 0.0352 1.0000 Uani .
C23 C 0.70933(19) 0.52582(16) 0.54661(12) 0.0311 1.0000 Uani .
H41 H 0.8522 0.3272 0.5615 0.0293 1.0000 Uiso R
H81 H 0.5937 0.4970 0.7689 0.0395 1.0000 Uiso R
H91 H 0.4445 0.3654 0.8428 0.0452 1.0000 Uiso R
H101 H 0.5004 0.1684 0.8471 0.0490 1.0000 Uiso R
H111 H 0.7022 0.1006 0.7726 0.0431 1.0000 Uiso R
H131 H 1.0012 0.4434 0.4685 0.0409 1.0000 Uiso R
H141 H 1.2284 0.4863 0.4160 0.0460 1.0000 Uiso R
H151 H 1.4210 0.4229 0.5004 0.0485 1.0000 Uiso R
H161 H 1.3903 0.3119 0.6332 0.0547 1.0000 Uiso R
H171 H 1.1655 0.2714 0.6856 0.0451 1.0000 Uiso R
H191 H 0.9356 0.6592 0.6791 0.0333 1.0000 Uiso R
H201 H 0.8617 0.8163 0.5861 0.0416 1.0000 Uiso R
H211 H 0.6963 0.7873 0.4698 0.0400 1.0000 Uiso R
H221 H 0.6002 0.6044 0.4447 0.0426 1.0000 Uiso R
H231 H 0.6700 0.4514 0.5363 0.0380 1.0000 Uiso R
H51 H 0.9063 0.1703 0.6581 0.0357 1.0000 Uiso R

loop_
_atom_site_aniso_label
_atom_site_aniso_U_11
_atom_site_aniso_U_22
_atom_site_aniso_U_33
_atom_site_aniso_U_23
_atom_site_aniso_U_13
_atom_site_aniso_U_12
N1 0.0394(8) 0.0279(7) 0.0326(7) 0.0025(6) -0.0090(7) -0.0042(7)
C2 0.0279(8) 0.0216(7) 0.0267(7) 0.0023(6) 0.0009(7) -0.0005(7)
C3 0.0245(8) 0.0232(7) 0.0227(7) 0.0003(6) -0.0006(6) -0.0015(6)
C4 0.0251(8) 0.0233(7) 0.0255(8) 0.0011(7) 0.0005(6) -0.0006(7)
N5 0.0327(8) 0.0204(6) 0.0330(7) 0.0011(6) 0.0031(7) -0.0018(6)
C6 0.0316(9) 0.0263(8) 0.0255(7) -0.0010(7) 0.0002(7) -0.0057(7)
C7 0.0255(8) 0.0278(8) 0.0246(7) -0.0011(7) -0.0004(7) -0.0050(7)
C8 0.0312(9) 0.0364(9) 0.0294(8) -0.0035(8) 0.0026(7) -0.0020(8)
C9 0.0300(9) 0.0516(11) 0.0311(9) -0.0038(9) 0.0061(8) -0.0057(9)
C10 0.0424(11) 0.0477(11) 0.0298(8) 0.0011(9) 0.0066(9) -0.0189(9)
C11 0.0444(10) 0.0292(9) 0.0340(9) 0.0007(8) 0.0018(9) -0.0113(8)
C12 0.0259(8) 0.0235(7) 0.0288(8) -0.0030(7) 0.0020(7) -0.0006(7)
C13 0.0317(9) 0.0312(8) 0.0348(8) 0.0042(8) 0.0035(8) 0.0037(8)
C14 0.0371(11) 0.0368(10) 0.0412(10) 0.0021(8) 0.0117(9) -0.0031(8)
C15 0.0281(9) 0.0521(12) 0.0431(10) -0.0106(10) 0.0080(8) -0.0069(9)
C16 0.0278(9) 0.0675(14) 0.0391(9) -0.0055(11) -0.0043(8) 0.0060(10)
C17 0.0321(9) 0.0512(12) 0.0296(8) 0.0033(8) -0.0003(8) 0.0060(9)
C18 0.0207(7) 0.0241(8) 0.0244(7) -0.0005(6) 0.0019(6) 0.0022(6)
C19 0.0262(8) 0.0278(8) 0.0282(8) 0.0010(7) 0.0002(7) -0.0006(7)
C20 0.0354(9) 0.0295(9) 0.0366(9) 0.0057(7) 0.0004(8) -0.0006(8)
C21 0.0355(9) 0.0347(10) 0.0302(8) 0.0071(8) 0.0013(8) 0.0077(8)
C22 0.0318(9) 0.0439(10) 0.0298(8) -0.0016(8) -0.0060(8) 0.0076(8)
C23 0.0294(9) 0.0307(9) 0.0331(8) -0.0037(7) -0.0050(7) 0.0010(7)

loop_
_atom_type_symbol
_atom_type_scat_dispersion_real
_atom_type_scat_dispersion_imag
_atom_type_scat_Cromer_Mann_a1
_atom_type_scat_Cromer_Mann_b1
_atom_type_scat_Cromer_Mann_a2
_atom_type_scat_Cromer_Mann_b2
_atom_type_scat_Cromer_Mann_a3
_atom_type_scat_Cromer_Mann_b3
_atom_type_scat_Cromer_Mann_a4
_atom_type_scat_Cromer_Mann_b4
_atom_type_scat_Cromer_Mann_c
_atom_type_scat_source
C 0.0033 0.0016 2.3100 20.8439 1.0200 10.2075 1.5886 0.5687 0.8650 51.6512 0.2156 'International Tables Vol C 4.2.6.8 and 6.1.1.4'
H 0.0000 0.0000 0.4930 10.5109 0.3229 26.1257 0.1402 3.1424 0.0408 57.7998 0.0030 'International Tables Vol C 4.2.6.8 and 6.1.1.4'
N 0.0061 0.0033 12.2126 0.0057 3.1322 9.8933 2.0125 28.9975 1.1663 0.5826 -11.5290 'International Tables Vol C 4.2.6.8 and 6.1.1.4'

loop_
_geom_angle_atom_site_label_1
_geom_angle_atom_site_label_2
_geom_angle_atom_site_label_3
_geom_angle
_geom_angle_publ_flag
N1 C2 C3 176.54(17) yes
C2 C3 C4 107.50(13) yes
C2 C3 C7 106.46(13) yes
C4 C3 C7 99.63(12) yes
C2 C3 C18 111.77(13) yes
C4 C3 C18 113.89(13) yes
C7 C3 C18 116.54(13) yes
C3 C4 N5 101.24(12) yes
C3 C4 C12 114.82(13) yes
N5 C4 C12 115.53(14) yes
C3 C4 H41 105.9 no
N5 C4 H41 110.8 no
C12 C4 H41 108.1 no
C4 N5 C6 106.51(13) yes
C4 N5 H51 116.5 no
C6 N5 H51 115.9 no
N5 C6 C7 110.69(14) yes
N5 C6 C11 129.21(16) yes
C7 C6 C11 120.05(17) yes
C3 C7 C6 107.60(15) yes
C3 C7 C8 130.47(16) yes
C6 C7 C8 121.76(16) yes
C7 C8 C9 118.21(17) yes
C7 C8 H81 120.5 no
C9 C8 H81 121.3 no
C8 C9 C10 120.46(18) yes
C8 C9 H91 119.0 no
C10 C9 H91 120.5 no
C9 C10 C11 121.43(18) yes
C9 C10 H101 119.8 no
C11 C10 H101 118.7 no
C6 C11 C10 118.07(17) yes
C6 C11 H111 120.9 no
C10 C11 H111 121.0 no
C4 C12 C13 118.33(15) yes
C4 C12 C17 122.86(15) yes
C13 C12 C17 118.76(16) yes
C12 C13 C14 120.58(17) yes
C12 C13 H131 118.8 no
C14 C13 H131 120.6 no
C13 C14 C15 119.90(17) yes
C13 C14 H141 119.2 no
C15 C14 H141 120.9 no
C14 C15 C16 120.15(18) yes
C14 C15 H151 118.4 no
C16 C15 H151 121.5 no
C15 C16 C17 120.20(19) yes
C15 C16 H161 119.7 no
C17 C16 H161 120.1 no
C16 C17 C12 120.38(18) yes
C16 C17 H171 119.8 no
C12 C17 H171 119.8 no
C3 C18 C19 122.25(14) yes
C3 C18 C23 118.87(14) yes
C19 C18 C23 118.88(15) yes
C18 C19 C20 120.26(15) yes
C18 C19 H191 118.8 no
C20 C19 H191 120.9 no
C19 C20 C21 120.33(17) yes
C19 C20 H201 119.8 no
C21 C20 H201 119.9 no
C20 C21 C22 119.61(16) yes
C20 C21 H211 120.0 no
C22 C21 H211 120.4 no
C21 C22 C23 120.33(16) yes
C21 C22 H221 121.0 no
C23 C22 H221 118.6 no
C18 C23 C22 120.58(17) yes
C18 C23 H231 119.5 no
C22 C23 H231 119.9 no

loop_
_geom_bond_atom_site_label_1
_geom_bond_atom_site_label_2
_geom_bond_distance
_geom_bond_publ_flag
N1 C2 1.145(2) yes
C2 C3 1.480(2) yes
C3 C4 1.579(2) yes
C3 C7 1.530(2) yes
C3 C18 1.520(2) yes
C4 N5 1.467(2) yes
C4 C12 1.505(2) yes
C4 H41 1.002 no
N5 C6 1.397(2) yes
N5 H51 0.878 no
C6 C7 1.395(2) yes
C6 C11 1.395(2) yes
C7 C8 1.381(2) yes
C8 C9 1.388(3) yes
C8 H81 0.966 no
C9 C10 1.393(3) yes
C9 H91 0.953 no
C10 C11 1.389(3) yes
C10 H101 0.967 no
C11 H111 0.950 no
C12 C13 1.397(2) yes
C12 C17 1.384(3) yes
C13 C14 1.383(3) yes
C13 H131 0.971 no
C14 C15 1.380(3) yes
C14 H141 0.972 no
C15 C16 1.375(3) yes
C15 H151 0.943 no
C16 C17 1.390(3) yes
C16 H161 0.941 no
C17 H171 0.932 no
C18 C19 1.387(2) yes
C18 C23 1.396(2) yes
C19 C20 1.396(2) yes
C19 H191 0.980 no
C20 C21 1.382(3) yes
C20 H201 0.966 no
C21 C22 1.383(3) yes
C21 H211 0.936 no
C22 C23 1.384(2) yes
C22 H221 0.955 no
C23 H231 0.958 no

loop_
_geom_hbond_atom_site_label_D
_geom_hbond_atom_site_label_H
_geom_hbond_atom_site_label_A
_geom_hbond_site_symmetry_A
_geom_hbond_angle_DHA
_geom_hbond_distance_DH
_geom_hbond_distance_HA
_geom_hbond_distance_DA
_geom_hbond_publ_flag
N5 H51 N1 4_746 143.39 0.878 2.259 3.010(3) yes
